data_7205749
loop_
_publ_author_name
'Zhang, Min'
'Pan, Shi-Lie'
'Fan, Xiao-Yun'
'Zhou, Zhong-Xiang'
'Poeppelmeier, Kenneth R.'
'Yang, Yun'

_publ_section_title
;
 Crystal growth and optical properties of a noncentrosymmetric haloid
 borate, K3B6O10Br
;
_journal_issue 8
_journal_name_full CrystEngComm
_journal_page_first 2899
_journal_paper_doi 10.1039/c0ce00725k
_journal_volume 13
_journal_year 2011
_chemical_formula_sum 'B6 Br K3 O10'
_chemical_formula_weight 422.07
_chemical_name_systematic
;
?
;
_space_group_IT_number 160
_symmetry_cell_setting trigonal
_symmetry_space_group_name_Hall 'R 3 -2"'
_symmetry_space_group_name_H-M 'R 3 m :H'
_atom_sites_solution_hydrogens none
_atom_sites_solution_primary direct
_atom_sites_solution_secondary difmap
_audit_creation_method SHELXL-97
_cell_angle_alpha 90.00
_cell_angle_beta 90.00
_cell_angle_gamma 120.00
_cell_formula_units_Z 3
_cell_length_a 10.1153(8)
_cell_length_b 10.1153(8)
_cell_length_c 8.8592(14)
_cell_measurement_reflns_used 2314
_cell_measurement_temperature 293(2)
_cell_measurement_theta_max 24.93
_cell_measurement_theta_min 3.27
_cell_volume 785.02(15)
_computing_cell_refinement 'Rapid Auto Version 3.0 (Rigaku 2004)'
_computing_data_collection 'Rapid Auto Version 3.0 (Rigaku 2004)'
_computing_data_reduction 'Rapid Auto Version 3.0 (Rigaku 2004)'
_computing_molecular_graphics 'SHELXTL 5.1 (Bruker AXS, 2000)'
_computing_publication_material 'SHELXTL 5.1 (Bruker AXS, 2000)'
_computing_structure_refinement 'SHELXL-97 (Sheldrick, 1997)'
_computing_structure_solution 'SHELXS-97 (Sheldrick, 1990)'
_diffrn_ambient_temperature 293(2)
_diffrn_measured_fraction_theta_full 0.995
_diffrn_measured_fraction_theta_max 0.995
_diffrn_measurement_device_type 'CCD area detector'
_diffrn_measurement_method 'phi and omega scans'
_diffrn_radiation_monochromator graphite
_diffrn_radiation_source 'fine-focus sealed tube'
_diffrn_radiation_type MoK\a
_diffrn_radiation_wavelength 0.71073
_diffrn_reflns_av_R_equivalents 0.0499
_diffrn_reflns_av_sigmaI/netI 0.0537
_diffrn_reflns_limit_h_max 11
_diffrn_reflns_limit_h_min -12
_diffrn_reflns_limit_k_max 12
_diffrn_reflns_limit_k_min -12
_diffrn_reflns_limit_l_max 8
_diffrn_reflns_limit_l_min -10
_diffrn_reflns_number 1915
_diffrn_reflns_theta_full 24.93
_diffrn_reflns_theta_max 24.93
_diffrn_reflns_theta_min 3.27
_exptl_absorpt_coefficient_mu 5.165
_exptl_absorpt_correction_type none
_exptl_crystal_colour colorless
_exptl_crystal_density_diffrn 2.678
_exptl_crystal_description block
_exptl_crystal_F_000 606
_exptl_crystal_size_max 0.340
_exptl_crystal_size_mid 0.240
_exptl_crystal_size_min 0.200
_refine_diff_density_max 0.535
_refine_diff_density_min -0.682
_refine_diff_density_rms 0.117
_refine_ls_abs_structure_details 'Flack H D (1983), Acta Cryst. A39, 876-881'
_refine_ls_abs_structure_Flack -0.029(15)
_refine_ls_extinction_coef 0.296(16)
_refine_ls_extinction_expression Fc^*^=kFc[1+0.001xFc^2^\l^3^/sin(2\q)]^-1/4^
_refine_ls_extinction_method SHELXL
_refine_ls_goodness_of_fit_ref 1.157
_refine_ls_hydrogen_treatment none
_refine_ls_matrix_type full
_refine_ls_number_parameters 26
_refine_ls_number_reflns 332
_refine_ls_number_restraints 1
_refine_ls_restrained_S_all 1.155
_refine_ls_R_factor_all 0.0275
_refine_ls_R_factor_gt 0.0273
_refine_ls_shift/su_max 0.000
_refine_ls_shift/su_mean 0.000
_refine_ls_structure_factor_coef Fsqd
_refine_ls_weighting_details 'calc w=1/[\s^2^(Fo^2^)+(0.0146P)^2^+2.0967P] where P=(Fo^2^+2Fc^2^)/3'
_refine_ls_weighting_scheme calc
_refine_ls_wR_factor_gt 0.0637
_refine_ls_wR_factor_ref 0.0639
_reflns_number_gt 330
_reflns_number_total 332
_reflns_threshold_expression >2sigma(I)
_cod_data_source_file c0ce00725k.txt
_cod_data_source_block 1
_cod_original_sg_symbol_H-M R3m
_cod_database_code 7205749

loop_
_symmetry_equiv_pos_as_xyz
'x, y, z'
'-y, x-y, z'
'-x+y, -x, z'
'-y, -x, z'
'-x+y, y, z'
'x, x-y, z'
'x+2/3, y+1/3, z+1/3'
'-y+2/3, x-y+1/3, z+1/3'
'-x+y+2/3, -x+1/3, z+1/3'
'-y+2/3, -x+1/3, z+1/3'
'-x+y+2/3, y+1/3, z+1/3'
'x+2/3, x-y+1/3, z+1/3'
'x+1/3, y+2/3, z+2/3'
'-y+1/3, x-y+2/3, z+2/3'
'-x+y+1/3, -x+2/3, z+2/3'
'-y+1/3, -x+2/3, z+2/3'
'-x+y+1/3, y+2/3, z+2/3'
'x+1/3, x-y+2/3, z+2/3'

loop_
_atom_site_label
_atom_site_type_symbol
_atom_site_fract_x
_atom_site_fract_y
_atom_site_fract_z
_atom_site_U_iso_or_equiv
_atom_site_adp_type
_atom_site_occupancy
_atom_site_symmetry_multiplicity
_atom_site_calc_flag
_atom_site_refinement_flags
_atom_site_disorder_assembly
_atom_site_disorder_group
K1 K 0.84691(7) 0.15309(7) 0.20948(17) 0.0139(5) Uani 1 2 d S . .
Br1 Br 0.6667 0.3333 0.32183(8) 0.0203(5) Uani 1 6 d S . .
B1 B 0.7545(3) 0.2455(3) -0.1300(7) 0.0049(12) Uiso 1 2 d S . .
B2 B 0.9656(7) 0.4828(3) -0.0132(8) 0.0074(15) Uiso 1 2 d S . .
O1 O 0.8995(3) 0.3331(3) -0.0483(3) 0.0082(7) Uiso 1 1 d . . .
O2 O 0.7782(2) 0.2218(2) -0.2835(5) 0.0082(9) Uiso 1 2 d S . .
O3 O 0.6667 0.3333 -0.1232(8) 0.0017(14) Uiso 1 6 d S . .

loop_
_atom_site_aniso_label
_atom_site_aniso_U_11
_atom_site_aniso_U_22
_atom_site_aniso_U_33
_atom_site_aniso_U_23
_atom_site_aniso_U_13
_atom_site_aniso_U_12
K1 0.0121(6) 0.0121(6) 0.0131(8) 0.0018(3) -0.0018(3) 0.0026(6)
Br1 0.0198(5) 0.0198(5) 0.0214(7) 0.000 0.000 0.0099(3)

loop_
_atom_type_symbol
_atom_type_description
_atom_type_scat_dispersion_real
_atom_type_scat_dispersion_imag
_atom_type_scat_source
B B 0.0013 0.0007 'International Tables Vol C Tables 4.2.6.8 and 6.1.1.4'
O O 0.0106 0.0060 'International Tables Vol C Tables 4.2.6.8 and 6.1.1.4'
K K 0.2009 0.2494 'International Tables Vol C Tables 4.2.6.8 and 6.1.1.4'
Br Br -0.2901 2.4595 'International Tables Vol C Tables 4.2.6.8 and 6.1.1.4'

loop_
_geom_angle_atom_site_label_1
_geom_angle_atom_site_label_2
_geom_angle_atom_site_label_3
_geom_angle
_geom_angle_site_symmetry_1
_geom_angle_site_symmetry_3
_geom_angle_publ_flag
O1 K1 O1 150.50(14) 9_665 12_445 ?
O1 K1 O1 124.56(11) 9_665 4_665 ?
O1 K1 O1 75.82(4) 12_445 4_665 ?
O1 K1 O1 75.82(4) 9_665 . ?
O1 K1 O1 124.56(11) 12_445 . ?
O1 K1 O1 49.66(11) 4_665 . ?
O1 K1 O2 49.34(9) 9_665 14_645 ?
O1 K1 O2 119.73(11) 12_445 14_645 ?
O1 K1 O2 157.98(10) 4_665 14_645 ?
O1 K1 O2 115.38(10) . 14_645 ?
O1 K1 O2 119.73(11) 9_665 15_655 ?
O1 K1 O2 49.34(9) 12_445 15_655 ?
O1 K1 O2 115.38(10) 4_665 15_655 ?
O1 K1 O2 157.98(10) . 15_655 ?
O2 K1 O2 72.79(15) 14_645 15_655 ?
O1 K1 B2 144.34(13) 9_665 7_445 ?
O1 K1 Br1 81.14(6) 9_665 . ?
O1 K1 Br1 81.14(6) 12_445 . ?
O1 K1 Br1 82.25(6) 4_665 . ?
O1 K1 Br1 82.25(6) . . ?
O2 K1 Br1 114.06(8) 14_645 . ?
O2 K1 Br1 114.06(8) 15_655 . ?
B2 K1 Br1 103.37(8) 7_445 . ?
B2 K1 Br1 103.37(8) 9_665 . ?
O1 K1 Br1 102.17(6) 9_665 13_544 ?
O1 K1 Br1 102.17(6) 12_445 13_544 ?
O1 K1 Br1 80.85(6) 4_665 13_544 ?
O1 K1 Br1 80.85(6) . 13_544 ?
O2 K1 Br1 80.52(7) 14_645 13_544 ?
O2 K1 Br1 80.52(7) 15_655 13_544 ?
B2 K1 Br1 84.76(9) 7_445 13_544 ?
B2 K1 Br1 84.76(9) 9_665 13_544 ?
Br1 K1 Br1 161.37(5) . 13_544 ?
K1 Br1 K1 111.37(3) . 3_665 ?
K1 Br1 K1 111.37(3) . 2_655 ?
K1 Br1 K1 111.37(3) 3_665 2_655 ?
K1 Br1 K1 77.999(9) . 9_665 ?
K1 Br1 K1 161.37(5) 3_665 9_665 ?
K1 Br1 K1 77.997(9) 2_655 9_665 ?
K1 Br1 K1 77.998(9) . 8_545 ?
K1 Br1 K1 77.997(9) 3_665 8_545 ?
K1 Br1 K1 161.37(5) 2_655 8_545 ?
K1 Br1 K1 88.77(4) 9_665 8_545 ?
K1 Br1 K1 161.37(5) . 7_455 ?
K1 Br1 K1 77.998(9) 3_665 7_455 ?
K1 Br1 K1 77.998(9) 2_655 7_455 ?
K1 Br1 K1 88.77(4) 9_665 7_455 ?
K1 Br1 K1 88.77(4) 8_545 7_455 ?
O2 B1 O1 111.7(3) . . ?
O2 B1 O1 111.7(3) . 4_665 ?
O1 B1 O1 106.3(4) . 4_665 ?
O2 B1 O3 109.3(5) . . ?
O1 B1 O3 108.9(3) . . ?
O1 B1 O3 108.9(3) 4_665 . ?
O1 B2 O1 121.8(5) 6 . ?
O1 B2 O2 119.0(3) 6 9_665 ?
O1 B2 O2 119.0(3) . 9_665 ?
O1 B2 K1 62.6(2) 6 13_554 ?
O1 B2 K1 146.1(4) . 13_554 ?
O2 B2 K1 65.08(19) 9_665 13_554 ?
O1 B2 K1 146.1(4) 6 14_644 ?
O1 B2 K1 62.6(2) . 14_644 ?
O2 B2 K1 65.09(19) 9_665 14_644 ?
K1 B2 K1 95.21(17) 13_554 14_644 ?
O1 B2 K1 47.6(2) 6 2_655 ?
O1 B2 K1 132.8(4) . 2_655 ?
O2 B2 K1 92.5(2) 9_665 2_655 ?
K1 B2 K1 77.17(3) 13_554 2_655 ?
K1 B2 K1 157.3(2) 14_644 2_655 ?
B2 O1 B1 125.0(3) . . ?
B2 O1 K1 92.0(3) . 14_644 ?
B1 O1 K1 126.9(3) . 14_644 ?
B2 O1 K1 111.6(3) . . ?
B1 O1 K1 101.7(2) . . ?
K1 O1 K1 96.50(8) 14_644 . ?
B2 O2 B1 130.8(5) 14_644 . ?
B2 O2 K1 88.8(2) 14_644 8_544 ?
B1 O2 K1 116.92(14) . 8_544 ?
B2 O2 K1 88.8(2) 14_644 9_664 ?
B1 O2 K1 116.92(14) . 9_664 ?
K1 O2 K1 109.00(15) 8_544 9_664 ?
B1 O3 B1 119.85(5) . 2_655 ?
B1 O3 B1 119.85(5) . 3_665 ?
B1 O3 B1 119.85(5) 2_655 3_665 ?

loop_
_geom_bond_atom_site_label_1
_geom_bond_atom_site_label_2
_geom_bond_distance
_geom_bond_site_symmetry_2
_geom_bond_publ_flag
K1 O1 2.793(3) 9_665 ?
K1 O1 2.793(3) 12_445 ?
K1 O1 2.801(3) 4_665 ?
K1 O1 2.801(3) . ?
K1 O2 2.853(3) 14_645 ?
K1 O2 2.853(3) 15_655 ?
K1 Br1 3.3111(14) . ?
K1 Br1 3.3207(15) 13_544 ?
Br1 K1 3.3111(14) 3_665 ?
Br1 K1 3.3111(14) 2_655 ?
Br1 K1 3.3206(15) 9_665 ?
Br1 K1 3.3206(15) 8_545 ?
Br1 K1 3.3207(15) 7_455 ?
B1 O2 1.422(8) . ?
B1 O1 1.470(4) . ?
B1 O1 1.470(4) 4_665 ?
B1 O3 1.539(6) . ?
B2 O1 1.351(4) 6 ?
B2 O1 1.351(4) . ?
B2 O2 1.385(7) 9_665 ?
O1 K1 2.793(2) 14_644 ?
O2 B2 1.385(7) 14_644 ?
O2 K1 2.853(3) 8_544 ?
O2 K1 2.853(3) 9_664 ?
O3 B1 1.539(6) 2_655 ?
O3 B1 1.539(6) 3_665 ?
